data_4026572
loop_
_publ_author_name
'Yao-Zong Liu'
'Jie Zhang'
'Peng-Fei Xu'
'Yong-Chun Luo'

_publ_section_title
;
 Organocatalytic Asymmetric Michael Addition of 1-Acetylindolin-3-ones to
 \a,\b-Unsaturated Aldehydes: Synthesis of 2-Substituted Indolin-3-ones
;
_journal_name_full 'Journal of Organic Chemistry'
_journal_page_first 7551
_journal_page_last 7555
_journal_paper_doi 10.1021/jo201123p
_journal_volume 76
_journal_year 2011
_chemical_absolute_configuration none
_chemical_formula_sum 'C19 H18 Cl N O3'
_chemical_formula_weight 343.79
_chemical_name_systematic
; 
 ? 
;
_space_group_IT_number 19
_symmetry_cell_setting orthorhombic
_symmetry_space_group_name_Hall 'P 2ac 2ab'
_symmetry_space_group_name_H-M 'P 21 21 21'
_atom_sites_solution_hydrogens geom
_atom_sites_solution_primary direct
_atom_sites_solution_secondary difmap
_audit_creation_method SHELXL-97
_cell_angle_alpha 90.00
_cell_angle_beta 90.00
_cell_angle_gamma 90.00
_cell_formula_units_Z 4
_cell_length_a 8.112(11)
_cell_length_b 12.822(19)
_cell_length_c 16.77(2)
_cell_measurement_reflns_used 734
_cell_measurement_temperature 296(2)
_cell_measurement_theta_max 18.83
_cell_measurement_theta_min 2.79
_cell_volume 1744(4)
_computing_cell_refinement 'Bruker SAINT'
_computing_data_collection 'Bruker APEX2'
_computing_data_reduction 'Bruker SAINT'
_computing_molecular_graphics 'Bruker SHELXTL'
_computing_publication_material 'Bruker SHELXTL'
_computing_structure_refinement 'SHELXL-97 (Sheldrick, 2008)'
_computing_structure_solution 'SHELXS-97 (Sheldrick, 2008)'
_diffrn_ambient_temperature 296(2)
_diffrn_measured_fraction_theta_full 0.997
_diffrn_measured_fraction_theta_max 0.997
_diffrn_measurement_device_type 'Bruker APEX-II CCD'
_diffrn_measurement_method '\f and \w scans'
_diffrn_radiation_monochromator graphite
_diffrn_radiation_source 'fine-focus sealed tube'
_diffrn_radiation_type MoK\a
_diffrn_radiation_wavelength 0.71073
_diffrn_reflns_av_R_equivalents 0.0744
_diffrn_reflns_av_sigmaI/netI 0.1129
_diffrn_reflns_limit_h_max 9
_diffrn_reflns_limit_h_min -6
_diffrn_reflns_limit_k_max 13
_diffrn_reflns_limit_k_min -15
_diffrn_reflns_limit_l_max 20
_diffrn_reflns_limit_l_min -13
_diffrn_reflns_number 6878
_diffrn_reflns_theta_full 25.50
_diffrn_reflns_theta_max 25.50
_diffrn_reflns_theta_min 2.43
_exptl_absorpt_coefficient_mu 0.235
_exptl_absorpt_correction_T_max 0.9656
_exptl_absorpt_correction_T_min 0.9545
_exptl_absorpt_correction_type multi-scan
_exptl_absorpt_process_details SADABS
_exptl_crystal_colour colorless
_exptl_crystal_density_diffrn 1.309
_exptl_crystal_description block
_exptl_crystal_F_000 720
_exptl_crystal_size_max 0.20
_exptl_crystal_size_mid 0.16
_exptl_crystal_size_min 0.15
_refine_diff_density_max 0.147
_refine_diff_density_min -0.169
_refine_diff_density_rms 0.034
_refine_ls_abs_structure_details 'Flack H D (1983), Acta Cryst. A39, 876-881'
_refine_ls_abs_structure_Flack -0.01(9)
_refine_ls_extinction_method none
_refine_ls_goodness_of_fit_ref 0.967
_refine_ls_hydrogen_treatment constr
_refine_ls_matrix_type full
_refine_ls_number_parameters 219
_refine_ls_number_reflns 3251
_refine_ls_number_restraints 0
_refine_ls_restrained_S_all 0.967
_refine_ls_R_factor_all 0.1578
_refine_ls_R_factor_gt 0.0544
_refine_ls_shift/su_max 0.001
_refine_ls_shift/su_mean 0.000
_refine_ls_structure_factor_coef Fsqd
_refine_ls_weighting_details 'calc w=1/[\s^2^(Fo^2^)+(0.0049P)^2^+0.0000P] where P=(Fo^2^+2Fc^2^)/3'
_refine_ls_weighting_scheme calc
_refine_ls_wR_factor_gt 0.0499
_refine_ls_wR_factor_ref 0.0642
_reflns_number_gt 1436
_reflns_number_total 3251
_reflns_threshold_expression >2sigma(I)
_cod_data_source_file jo201123p_si_001.cif
_cod_data_source_block p212121
_cod_database_code 4026572

loop_
_symmetry_equiv_pos_as_xyz
'x, y, z'
'-x+1/2, -y, z+1/2'
'-x, y+1/2, -z+1/2'
'x+1/2, -y+1/2, -z'

loop_
_atom_site_label
_atom_site_type_symbol
_atom_site_fract_x
_atom_site_fract_y
_atom_site_fract_z
_atom_site_U_iso_or_equiv
_atom_site_adp_type
_atom_site_occupancy
_atom_site_symmetry_multiplicity
_atom_site_calc_flag
_atom_site_refinement_flags
C1 C 0.2332(5) 0.6347(3) 0.2721(2) 0.0562(11) Uani 1 1 d .
H1 H 0.2934 0.6086 0.3186 0.067 Uiso 1 1 calc R
C2 C 0.2802(6) 0.5721(3) 0.1976(2) 0.0596(12) Uani 1 1 d .
C3 C 0.1250(6) 0.5370(3) 0.1600(3) 0.0547(11) Uani 1 1 d .
C4 C 0.1045(6) 0.4882(3) 0.0878(3) 0.0757(14) Uani 1 1 d .
H4 H 0.1941 0.4694 0.0563 0.091 Uiso 1 1 calc R
C5 C -0.0570(8) 0.4681(4) 0.0639(3) 0.0964(19) Uani 1 1 d .
H5 H -0.0772 0.4365 0.0149 0.116 Uiso 1 1 calc R
C6 C -0.1881(6) 0.4951(4) 0.1133(3) 0.0905(18) Uani 1 1 d .
H6 H -0.2949 0.4807 0.0964 0.109 Uiso 1 1 calc R
C7 C -0.1658(5) 0.5428(3) 0.1865(3) 0.0767(15) Uani 1 1 d .
H7 H -0.2547 0.5606 0.2188 0.092 Uiso 1 1 calc R
C8 C -0.0052(6) 0.5627(3) 0.2094(3) 0.0535(12) Uani 1 1 d .
C9 C 0.2637(5) 0.7537(3) 0.2614(2) 0.0593(11) Uani 1 1 d .
H9 H 0.2057 0.7888 0.3051 0.071 Uiso 1 1 calc R
C10 C 0.1888(5) 0.7931(3) 0.1846(2) 0.0502(12) Uani 1 1 d .
C11 C 0.0236(5) 0.8248(3) 0.1843(2) 0.0521(11) Uani 1 1 d .
H11 H -0.0367 0.8256 0.2314 0.063 Uiso 1 1 calc R
C12 C -0.0501(4) 0.8554(3) 0.1127(3) 0.0583(11) Uani 1 1 d .
C13 C 0.0374(6) 0.8566(3) 0.0423(3) 0.0708(14) Uani 1 1 d .
H13 H -0.0130 0.8772 -0.0049 0.085 Uiso 1 1 calc R
C14 C 0.1997(6) 0.8271(3) 0.0430(3) 0.0755(15) Uani 1 1 d .
H14 H 0.2598 0.8282 -0.0043 0.091 Uiso 1 1 calc R
C15 C 0.2760(5) 0.7954(3) 0.1138(3) 0.0615(11) Uani 1 1 d .
H15 H 0.3864 0.7758 0.1132 0.074 Uiso 1 1 calc R
C16 C 0.4500(5) 0.7809(3) 0.2705(2) 0.0753(13) Uani 1 1 d .
H16A H 0.5138 0.7317 0.2392 0.090 Uiso 1 1 calc R
H16B H 0.4688 0.8498 0.2484 0.090 Uiso 1 1 calc R
C17 C 0.5136(5) 0.7791(4) 0.3564(3) 0.0954(17) Uani 1 1 d .
H17A H 0.6257 0.8055 0.3569 0.114 Uiso 1 1 calc R
H17B H 0.4468 0.8261 0.3882 0.114 Uiso 1 1 calc R
C18 C -0.0399(6) 0.6257(4) 0.3490(3) 0.0745(16) Uani 1 1 d .
C19 C 0.0514(5) 0.6634(3) 0.4228(2) 0.1008(19) Uani 1 1 d .
H19A H 0.1665 0.6709 0.4107 0.151 Uiso 1 1 calc R
H19B H 0.0380 0.6135 0.4650 0.151 Uiso 1 1 calc R
H19C H 0.0075 0.7294 0.4393 0.151 Uiso 1 1 calc R
Cl1 Cl -0.25733(13) 0.89331(9) 0.11405(7) 0.0881(4) Uani 1 1 d .
N1 N 0.0529(4) 0.6114(2) 0.2801(2) 0.0555(9) Uani 1 1 d .
O1 O 0.4220(3) 0.5591(2) 0.17335(18) 0.0816(10) Uani 1 1 d .
O2 O -0.1859(4) 0.6051(3) 0.34865(18) 0.1108(14) Uani 1 1 d .
O3 O 0.5121(4) 0.6801(3) 0.3925(2) 0.0950(11) Uani 1 1 d .
H3 H 0.5757 0.6413 0.3688 0.142 Uiso 1 1 calc R

loop_
_atom_site_aniso_label
_atom_site_aniso_U_11
_atom_site_aniso_U_22
_atom_site_aniso_U_33
_atom_site_aniso_U_23
_atom_site_aniso_U_13
_atom_site_aniso_U_12
C1 0.053(3) 0.059(3) 0.056(3) -0.003(2) -0.003(3) 0.011(3)
C2 0.062(3) 0.051(3) 0.066(3) 0.008(2) 0.007(3) 0.008(3)
C3 0.064(3) 0.045(3) 0.055(3) 0.002(2) 0.002(3) 0.000(2)
C4 0.084(4) 0.065(3) 0.078(4) -0.011(3) 0.010(3) -0.001(3)
C5 0.146(6) 0.068(4) 0.076(4) -0.003(3) -0.029(4) -0.020(4)
C6 0.092(5) 0.068(4) 0.112(5) 0.016(4) -0.033(4) -0.024(3)
C7 0.057(4) 0.073(4) 0.100(4) 0.019(3) -0.010(3) -0.007(3)
C8 0.054(3) 0.048(3) 0.058(3) 0.005(2) 0.006(3) 0.000(2)
C9 0.063(3) 0.056(3) 0.058(3) 0.000(2) -0.007(3) 0.008(3)
C10 0.058(3) 0.048(3) 0.045(3) -0.002(2) -0.003(2) 0.001(2)
C11 0.062(3) 0.041(3) 0.053(3) -0.002(2) 0.002(3) -0.003(2)
C12 0.057(3) 0.057(3) 0.061(3) 0.001(3) -0.003(3) -0.003(2)
C13 0.089(4) 0.072(4) 0.051(3) 0.004(3) -0.011(3) -0.001(3)
C14 0.092(4) 0.077(4) 0.058(3) 0.009(3) 0.017(3) 0.001(3)
C15 0.062(3) 0.061(3) 0.062(3) 0.006(3) 0.008(3) 0.008(2)
C16 0.078(3) 0.069(3) 0.079(3) 0.001(3) -0.021(3) -0.008(3)
C17 0.098(4) 0.091(4) 0.097(4) -0.011(3) -0.038(3) 0.021(3)
C18 0.093(4) 0.067(4) 0.063(4) 0.010(3) 0.028(4) 0.020(4)
C19 0.143(5) 0.106(4) 0.053(3) -0.009(3) 0.031(3) 0.014(4)
Cl1 0.0733(8) 0.0875(8) 0.1035(8) 0.0025(8) -0.0167(9) 0.0096(8)
N1 0.056(2) 0.062(2) 0.049(2) 0.003(2) 0.011(2) 0.003(2)
O1 0.0586(19) 0.075(2) 0.111(3) -0.011(2) 0.0216(18) 0.0099(18)
O2 0.081(2) 0.136(3) 0.116(3) 0.024(2) 0.050(2) 0.019(2)
O3 0.088(3) 0.125(3) 0.072(2) 0.005(3) -0.0055(19) 0.022(2)

loop_
_atom_type_symbol
_atom_type_description
_atom_type_scat_dispersion_real
_atom_type_scat_dispersion_imag
_atom_type_scat_source
C C 0.0033 0.0016 'International Tables Vol C Tables 4.2.6.8 and 6.1.1.4'
H H 0.0000 0.0000 'International Tables Vol C Tables 4.2.6.8 and 6.1.1.4'
N N 0.0061 0.0033 'International Tables Vol C Tables 4.2.6.8 and 6.1.1.4'
O O 0.0106 0.0060 'International Tables Vol C Tables 4.2.6.8 and 6.1.1.4'
Cl Cl 0.1484 0.1585 'International Tables Vol C Tables 4.2.6.8 and 6.1.1.4'

loop_
_geom_angle_atom_site_label_1
_geom_angle_atom_site_label_2
_geom_angle_atom_site_label_3
_geom_angle
N1 C1 C2 102.2(3)
N1 C1 C9 111.2(3)
C2 C1 C9 112.4(3)
N1 C1 H1 110.3
C2 C1 H1 110.3
C9 C1 H1 110.3
O1 C2 C3 127.9(4)
O1 C2 C1 124.9(4)
C3 C2 C1 107.2(4)
C4 C3 C8 123.0(5)
C4 C3 C2 128.2(5)
C8 C3 C2 108.8(4)
C3 C4 C5 116.8(5)
C3 C4 H4 121.6
C5 C4 H4 121.6
C6 C5 C4 120.1(5)
C6 C5 H5 120.0
C4 C5 H5 120.0
C7 C6 C5 122.5(5)
C7 C6 H6 118.7
C5 C6 H6 118.7
C6 C7 C8 116.9(4)
C6 C7 H7 121.6
C8 C7 H7 121.6
C3 C8 C7 120.6(4)
C3 C8 N1 110.6(4)
C7 C8 N1 128.8(4)
C10 C9 C1 111.2(3)
C10 C9 C16 113.4(3)
C1 C9 C16 111.3(3)
C10 C9 H9 106.8
C1 C9 H9 106.8
C16 C9 H9 106.8
C15 C10 C11 118.6(4)
C15 C10 C9 122.3(4)
C11 C10 C9 119.1(4)
C12 C11 C10 119.7(4)
C12 C11 H11 120.2
C10 C11 H11 120.2
C13 C12 C11 121.2(4)
C13 C12 Cl1 120.2(4)
C11 C12 Cl1 118.6(4)
C14 C13 C12 119.1(4)
C14 C13 H13 120.5
C12 C13 H13 120.5
C13 C14 C15 120.8(4)
C13 C14 H14 119.6
C15 C14 H14 119.6
C10 C15 C14 120.6(4)
C10 C15 H15 119.7
C14 C15 H15 119.7
C17 C16 C9 114.5(3)
C17 C16 H16A 108.6
C9 C16 H16A 108.6
C17 C16 H16B 108.6
C9 C16 H16B 108.6
H16A C16 H16B 107.6
O3 C17 C16 114.6(4)
O3 C17 H17A 108.6
C16 C17 H17A 108.6
O3 C17 H17B 108.6
C16 C17 H17B 108.6
H17A C17 H17B 107.6
O2 C18 N1 119.8(5)
O2 C18 C19 123.2(4)
N1 C18 C19 117.0(4)
C18 C19 H19A 109.5
C18 C19 H19B 109.5
H19A C19 H19B 109.5
C18 C19 H19C 109.5
H19A C19 H19C 109.5
H19B C19 H19C 109.5
C18 N1 C8 124.8(4)
C18 N1 C1 125.2(4)
C8 N1 C1 109.6(3)
C17 O3 H3 109.5

loop_
_geom_bond_atom_site_label_1
_geom_bond_atom_site_label_2
_geom_bond_distance
C1 N1 1.499(4)
C1 C2 1.532(5)
C1 C9 1.555(5)
C1 H1 0.9800
C2 O1 1.232(4)
C2 C3 1.478(5)
C3 C4 1.373(5)
C3 C8 1.382(5)
C4 C5 1.394(6)
C4 H4 0.9300
C5 C6 1.392(5)
C5 H5 0.9300
C6 C7 1.384(5)
C6 H6 0.9300
C7 C8 1.382(5)
C7 H7 0.9300
C8 N1 1.420(4)
C9 C10 1.511(4)
C9 C16 1.558(5)
C9 H9 0.9800
C10 C15 1.383(4)
C10 C11 1.401(5)
C11 C12 1.396(5)
C11 H11 0.9300
C12 C13 1.378(5)
C12 Cl1 1.750(4)
C13 C14 1.369(5)
C13 H13 0.9300
C14 C15 1.400(5)
C14 H14 0.9300
C15 H15 0.9300
C16 C17 1.531(5)
C16 H16A 0.9700
C16 H16B 0.9700
C17 O3 1.406(5)
C17 H17A 0.9700
C17 H17B 0.9700
C18 O2 1.213(5)
C18 N1 1.390(5)
C18 C19 1.522(5)
C19 H19A 0.9600
C19 H19B 0.9600
C19 H19C 0.9600
O3 H3 0.8200

loop_
_geom_torsion_atom_site_label_1
_geom_torsion_atom_site_label_2
_geom_torsion_atom_site_label_3
_geom_torsion_atom_site_label_4
_geom_torsion
N1 C1 C2 O1 -171.7(4)
C9 C1 C2 O1 69.0(5)
N1 C1 C2 C3 11.3(4)
C9 C1 C2 C3 -108.0(4)
O1 C2 C3 C4 -4.4(7)
C1 C2 C3 C4 172.5(4)
O1 C2 C3 C8 176.5(4)
C1 C2 C3 C8 -6.5(4)
C8 C3 C4 C5 2.3(6)
C2 C3 C4 C5 -176.6(4)
C3 C4 C5 C6 -1.4(7)
C4 C5 C6 C7 0.4(8)
C5 C6 C7 C8 -0.2(7)
C4 C3 C8 C7 -2.1(6)
C2 C3 C8 C7 177.0(4)
C4 C3 C8 N1 179.4(4)
C2 C3 C8 N1 -1.5(4)
C6 C7 C8 C3 1.0(6)
C6 C7 C8 N1 179.1(4)
N1 C1 C9 C10 -64.1(4)
C2 C1 C9 C10 49.8(5)
N1 C1 C9 C16 168.4(3)
C2 C1 C9 C16 -77.8(4)
C1 C9 C10 C15 -90.6(4)
C16 C9 C10 C15 35.7(5)
C1 C9 C10 C11 87.0(4)
C16 C9 C10 C11 -146.6(3)
C15 C10 C11 C12 1.6(6)
C9 C10 C11 C12 -176.1(3)
C10 C11 C12 C13 -1.1(6)
C10 C11 C12 Cl1 179.3(3)
C11 C12 C13 C14 0.1(6)
Cl1 C12 C13 C14 179.6(3)
C12 C13 C14 C15 0.4(7)
C11 C10 C15 C14 -1.2(5)
C9 C10 C15 C14 176.5(4)
C13 C14 C15 C10 0.1(6)
C10 C9 C16 C17 158.7(4)
C1 C9 C16 C17 -75.0(5)
C9 C16 C17 O3 65.6(5)
O2 C18 N1 C8 -7.4(7)
C19 C18 N1 C8 170.3(4)
O2 C18 N1 C1 179.3(4)
C19 C18 N1 C1 -3.0(6)
C3 C8 N1 C18 -165.0(4)
C7 C8 N1 C18 16.7(6)
C3 C8 N1 C1 9.2(4)
C7 C8 N1 C1 -169.1(4)
C2 C1 N1 C18 161.8(4)
C9 C1 N1 C18 -78.1(5)
C2 C1 N1 C8 -12.4(4)
C9 C1 N1 C8 107.7(4)
